data_7129644
loop_
_publ_author_name
'Sun, Zhongwen'
'Chen, Lijun'
'Qiu, Kai-Xiong'
'Liu, Bo'
'Li, Hongtao'
'Yu, Fang'

_publ_section_title
;
 Enantioselective Peroxidation of C-Alkynyl Imines Enabled by Chiral BINOL
 Calcium Phosphate
;
_journal_name_full 'Chemical Communications'
_journal_paper_doi 10.1039/D1CC07156D
_journal_year 2022
_chemical_absolute_configuration ad
_chemical_formula_sum 'C22 H25 N O5'
_chemical_formula_weight 383.43
_space_group_crystal_system monoclinic
_space_group_IT_number 4
_space_group_name_Hall 'P 2yb'
_space_group_name_H-M_alt 'P 1 21 1'
_atom_sites_solution_hydrogens geom
_atom_sites_solution_primary direct
_atom_sites_solution_secondary difmap
_audit_creation_method SHELXL-2014/7
_audit_update_record
;
2021-11-04 deposited with the CCDC.	2022-02-01 downloaded from the CCDC.
;
_cell_angle_alpha 90
_cell_angle_beta 91.267(9)
_cell_angle_gamma 90
_cell_formula_units_Z 2
_cell_length_a 9.7745(14)
_cell_length_b 9.5549(14)
_cell_length_c 11.5736(17)
_cell_measurement_reflns_used 5276
_cell_measurement_temperature 298(2)
_cell_measurement_theta_max 64.9880
_cell_measurement_theta_min 3.8203
_cell_volume 1080.6(3)
_computing_cell_refinement 'Bruker SMART'
_computing_data_collection 'Bruker SMART'
_computing_data_reduction 'Bruker SAINT'
_computing_molecular_graphics 'SHELXL-2014/7 (Sheldrick, 2014)'
_computing_publication_material 'SHELXL-2014/7 (Sheldrick, 2014)'
_computing_structure_refinement 'SHELXL-2014/7 (Sheldrick, 2014)'
_computing_structure_solution 'SHELXL-2014/7 (Sheldrick, 2014)'
_diffrn_ambient_temperature 298(2)
_diffrn_detector_area_resol_mean 'phi and omega scans'
_diffrn_measured_fraction_theta_full 0.975
_diffrn_measured_fraction_theta_max 0.975
_diffrn_measurement_device_type graphite
_diffrn_measurement_method 'CCD area detector'
_diffrn_radiation_type CuK\a
_diffrn_radiation_wavelength 1.54178
_diffrn_reflns_av_R_equivalents 0.0909
_diffrn_reflns_av_unetI/netI 0.1145
_diffrn_reflns_Laue_measured_fraction_full 0.975
_diffrn_reflns_Laue_measured_fraction_max 0.975
_diffrn_reflns_limit_h_max 9
_diffrn_reflns_limit_h_min -11
_diffrn_reflns_limit_k_max 11
_diffrn_reflns_limit_k_min -11
_diffrn_reflns_limit_l_max 13
_diffrn_reflns_limit_l_min -13
_diffrn_reflns_number 9944
_diffrn_reflns_point_group_measured_fraction_full 0.955
_diffrn_reflns_point_group_measured_fraction_max 0.955
_diffrn_reflns_theta_full 65.403
_diffrn_reflns_theta_max 65.403
_diffrn_reflns_theta_min 3.820
_diffrn_source 'sealed tube'
_exptl_absorpt_coefficient_mu 0.682
_exptl_absorpt_correction_T_max 0.897
_exptl_absorpt_correction_T_min 0.863
_exptl_absorpt_correction_type multi-scan
_exptl_absorpt_process_details sadabs
_exptl_crystal_colour COLOURLESS
_exptl_crystal_density_diffrn 1.178
_exptl_crystal_description BLOCK
_exptl_crystal_F_000 408
_exptl_crystal_size_max 0.220
_exptl_crystal_size_mid 0.180
_exptl_crystal_size_min 0.160
_refine_diff_density_max 0.422
_refine_diff_density_min -0.270
_refine_diff_density_rms 0.054
_refine_ls_abs_structure_details
;
 Flack x determined using 798 quotients [(I+)-(I-)]/[(I+)+(I-)]
 (Parsons, Flack and Wagner, Acta Cryst. B69 (2013) 249-259).
;
_refine_ls_abs_structure_Flack -0.03(17)
_refine_ls_extinction_coef 0.040(12)
_refine_ls_extinction_expression Fc^*^=kFc[1+0.001xFc^2^\l^3^/sin(2\q)]^-1/4^
_refine_ls_extinction_method 'SHELXL-2014/7 (Sheldrick 2014'
_refine_ls_goodness_of_fit_ref 1.099
_refine_ls_hydrogen_treatment constr
_refine_ls_matrix_type full
_refine_ls_number_parameters 258
_refine_ls_number_reflns 3553
_refine_ls_number_restraints 21
_refine_ls_restrained_S_all 1.135
_refine_ls_R_factor_all 0.1146
_refine_ls_R_factor_gt 0.0811
_refine_ls_shift/su_max 0.000
_refine_ls_shift/su_mean 0.000
_refine_ls_structure_factor_coef Fsqd
_refine_ls_weighting_details 'w=1/[\s^2^(Fo^2^)+(0.1745P)^2^+0.0010P] where P=(Fo^2^+2Fc^2^)/3'
_refine_ls_weighting_scheme calc
_refine_ls_wR_factor_gt 0.2370
_refine_ls_wR_factor_ref 0.2647
_reflns_Friedel_coverage 0.836
_reflns_Friedel_fraction_full 0.932
_reflns_Friedel_fraction_max 0.932
_reflns_number_gt 2618
_reflns_number_total 3553
_reflns_threshold_expression 'I > 2\s(I)'
_cod_data_source_file d1cc07156d2.cif
_cod_data_source_block 2
_cod_original_sg_symbol_H-M 'P 21'
_cod_database_code 7129644
_shelx_shelxl_version_number 2014/7
_shelx_space_group_comment
;
The symmetry employed for this shelxl refinement is uniquely defined
by the following loop, which should always be used as a source of
symmetry information in preference to the above space-group names.
They are only intended as comments.
;
_shelx_estimated_absorpt_t_min 0.864
_shelx_estimated_absorpt_t_max 0.899

loop_
_space_group_symop_operation_xyz
'x, y, z'
'-x, y+1/2, -z'

loop_
_atom_site_label
_atom_site_type_symbol
_atom_site_fract_x
_atom_site_fract_y
_atom_site_fract_z
_atom_site_U_iso_or_equiv
_atom_site_adp_type
_atom_site_occupancy
_atom_site_site_symmetry_order
_atom_site_calc_flag
_atom_site_refinement_flags_posn
_atom_site_refinement_flags_adp
_atom_site_refinement_flags_occupancy
_atom_site_disorder_assembly
_atom_site_disorder_group
C1 C 0.5301(16) 0.6515(15) 1.2394(8) 0.140(4) Uani 1 1 d . . . . .
H1A H 0.4358 0.6728 1.2529 0.210 Uiso 1 1 calc R U . . .
H1B H 0.5870 0.6999 1.2951 0.210 Uiso 1 1 calc R U . . .
H1C H 0.5444 0.5525 1.2469 0.210 Uiso 1 1 calc R U . . .
C2 C 0.4804(10) 0.6608(9) 1.0354(6) 0.093(2) Uani 1 1 d . . . . .
C3 C 0.3680(11) 0.5811(11) 1.0423(8) 0.108(3) Uani 1 1 d . . . . .
H3 H 0.3399 0.5492 1.1139 0.129 Uiso 1 1 calc R U . . .
C4 C 0.2918(10) 0.5454(14) 0.9407(8) 0.116(3) Uani 1 1 d . . . . .
H4 H 0.2160 0.4868 0.9448 0.139 Uiso 1 1 calc R U . . .
C5 C 0.3320(8) 0.5993(11) 0.8347(7) 0.097(2) Uani 1 1 d . . . . .
C6 C 0.4478(14) 0.6787(15) 0.8331(8) 0.129(4) Uani 1 1 d . . . . .
H6 H 0.4751 0.7160 0.7631 0.155 Uiso 1 1 calc R U . . .
C7 C 0.5246(15) 0.7053(13) 0.9289(8) 0.129(4) Uani 1 1 d . . . . .
H7 H 0.6068 0.7535 0.9233 0.155 Uiso 1 1 calc R U . . .
C8 C 0.2503(11) 0.5681(13) 0.7263(8) 0.113(3) Uani 1 1 d . U . . .
H8A H 0.1555 0.5496 0.7441 0.135 Uiso 1 1 calc R U . . .
H8B H 0.2536 0.6465 0.6732 0.135 Uiso 1 1 calc R U . . .
C9 C 0.3177(5) 0.4616(6) 0.4774(4) 0.0596(13) Uani 1 1 d . . . . .
H9 H 0.3313 0.5630 0.4836 0.071 Uiso 1 1 calc R U . . .
C10 C 0.2344(6) 0.4307(6) 0.3735(5) 0.0697(14) Uani 1 1 d . . . . .
C11 C 0.1596(7) 0.4151(7) 0.2922(5) 0.0761(16) Uani 1 1 d . . . . .
C12 C 0.0605(8) 0.4040(9) 0.1983(5) 0.091(2) Uani 1 1 d . . . . .
C13 C -0.0438(12) 0.5061(15) 0.1907(9) 0.128(4) Uani 1 1 d . . . . .
H13 H -0.0444 0.5793 0.2436 0.153 Uiso 1 1 calc R U . . .
C14 C -0.1471(14) 0.499(2) 0.1039(12) 0.167(7) Uani 1 1 d . . . . .
H14 H -0.2183 0.5630 0.0995 0.201 Uiso 1 1 calc R U . . .
C15 C -0.1367(16) 0.391(2) 0.0270(9) 0.153(6) Uani 1 1 d . . . . .
H15 H -0.2026 0.3836 -0.0318 0.184 Uiso 1 1 calc R U . . .
C16 C -0.0372(14) 0.2980(18) 0.0322(12) 0.147(5) Uani 1 1 d . . . . .
H16 H -0.0318 0.2289 -0.0242 0.176 Uiso 1 1 calc R U . . .
C17 C 0.0600(13) 0.3030(13) 0.1225(8) 0.123(3) Uani 1 1 d . . . . .
H17 H 0.1257 0.2329 0.1287 0.148 Uiso 1 1 calc R U . . .
C18 C 0.5612(5) 0.4631(5) 0.5219(4) 0.0531(12) Uani 1 1 d . . . . .
C19 C 0.7998(6) 0.4235(7) 0.5813(6) 0.0763(16) Uani 1 1 d . U . . .
C20 C 0.8584(10) 0.5291(11) 0.5055(8) 0.111(3) Uani 1 1 d . U . . .
H20A H 0.8123 0.5263 0.4314 0.166 Uiso 1 1 calc R U . . .
H20B H 0.9540 0.5102 0.4961 0.166 Uiso 1 1 calc R U . . .
H20C H 0.8475 0.6202 0.5391 0.166 Uiso 1 1 calc R U . . .
C21 C 0.8812(10) 0.2930(10) 0.5848(8) 0.103(2) Uani 1 1 d . U . . .
H21A H 0.8804 0.2511 0.5094 0.155 Uiso 1 1 calc R U . . .
H21B H 0.8422 0.2290 0.6389 0.155 Uiso 1 1 calc R U . . .
H21C H 0.9737 0.3141 0.6083 0.155 Uiso 1 1 calc R U . . .
C22 C 0.7803(12) 0.4822(14) 0.7023(9) 0.129(4) Uani 1 1 d . . . . .
H22A H 0.8667 0.5144 0.7332 0.193 Uiso 1 1 calc R U . . .
H22B H 0.7450 0.4104 0.7514 0.193 Uiso 1 1 calc R U . . .
H22C H 0.7170 0.5590 0.6986 0.193 Uiso 1 1 calc R U . . .
N1 N 0.4489(4) 0.3931(4) 0.4770(4) 0.0591(12) Uani 1 1 d . . . . .
H1 H 0.4569 0.3101 0.4493 0.071 Uiso 1 1 calc R U . . .
O1 O 0.5638(9) 0.6942(9) 1.1278(5) 0.131(3) Uani 1 1 d . . . . .
O2 O 0.3112(5) 0.4492(6) 0.6779(4) 0.0871(14) Uani 1 1 d . . . . .
O3 O 0.2359(4) 0.4152(5) 0.5702(3) 0.0792(13) Uani 1 1 d . . . . .
O4 O 0.6640(4) 0.3736(4) 0.5381(4) 0.0652(11) Uani 1 1 d . . . . .
O5 O 0.5638(4) 0.5868(4) 0.5406(4) 0.0700(11) Uani 1 1 d . . . . .

loop_
_atom_site_aniso_label
_atom_site_aniso_U_11
_atom_site_aniso_U_22
_atom_site_aniso_U_33
_atom_site_aniso_U_23
_atom_site_aniso_U_13
_atom_site_aniso_U_12
C1 0.184(12) 0.149(9) 0.086(5) -0.012(5) -0.020(6) -0.009(9)
C2 0.106(6) 0.093(5) 0.081(4) -0.013(3) -0.002(4) -0.007(5)
C3 0.121(7) 0.110(6) 0.092(5) 0.003(4) -0.001(4) -0.011(6)
C4 0.101(6) 0.137(8) 0.108(6) -0.007(5) -0.007(5) -0.016(6)
C5 0.078(5) 0.123(6) 0.091(4) -0.025(4) -0.012(3) 0.013(5)
C6 0.154(10) 0.150(9) 0.084(4) -0.003(5) -0.004(5) -0.038(8)
C7 0.155(9) 0.141(9) 0.092(5) 0.011(5) -0.013(5) -0.037(7)
C8 0.105(5) 0.130(5) 0.102(4) -0.026(4) -0.014(4) 0.023(5)
C9 0.051(3) 0.051(3) 0.077(3) 0.000(2) -0.015(2) 0.006(2)
C10 0.060(3) 0.060(3) 0.088(3) 0.002(2) -0.015(3) 0.004(2)
C11 0.076(4) 0.075(4) 0.077(3) 0.006(3) -0.019(3) -0.008(3)
C12 0.088(5) 0.106(5) 0.077(3) 0.023(3) -0.027(3) -0.029(4)
C13 0.118(8) 0.151(10) 0.112(6) 0.030(6) -0.040(6) 0.008(7)
C14 0.115(8) 0.250(19) 0.135(9) 0.058(11) -0.051(7) 0.003(10)
C15 0.133(10) 0.230(17) 0.094(5) -0.005(8) -0.040(6) -0.051(11)
C16 0.109(9) 0.183(13) 0.146(9) -0.033(9) -0.041(8) -0.032(9)
C17 0.141(8) 0.125(7) 0.103(5) -0.011(5) -0.032(6) -0.032(6)
C18 0.047(3) 0.042(3) 0.070(2) 0.0034(19) -0.010(2) -0.0003(19)
C19 0.051(3) 0.065(3) 0.112(4) 0.003(3) -0.023(3) -0.015(2)
C20 0.109(3) 0.110(3) 0.113(3) 0.0037(14) 0.0042(14) -0.0016(14)
C21 0.101(3) 0.100(2) 0.109(2) -0.0009(14) -0.0004(14) 0.0026(14)
C22 0.113(7) 0.156(9) 0.115(6) -0.024(6) -0.051(5) -0.002(7)
N1 0.055(3) 0.039(2) 0.083(2) -0.0052(16) -0.013(2) 0.0037(16)
O1 0.158(6) 0.141(6) 0.091(3) -0.017(3) -0.019(3) -0.037(5)
O2 0.076(3) 0.103(4) 0.081(2) -0.005(2) -0.015(2) 0.004(3)
O3 0.059(2) 0.098(3) 0.080(2) -0.010(2) -0.0119(18) -0.004(2)
O4 0.046(2) 0.0443(19) 0.104(2) -0.0043(16) -0.0156(18) -0.0016(14)
O5 0.062(2) 0.042(2) 0.105(3) -0.0029(16) -0.0153(19) -0.0007(15)

loop_
_atom_type_symbol
_atom_type_description
_atom_type_scat_dispersion_real
_atom_type_scat_dispersion_imag
_atom_type_scat_source
C C 0.0181 0.0091 'International Tables Vol C Tables 4.2.6.8 and 6.1.1.4'
H H 0.0000 0.0000 'International Tables Vol C Tables 4.2.6.8 and 6.1.1.4'
N N 0.0311 0.0180 'International Tables Vol C Tables 4.2.6.8 and 6.1.1.4'
O O 0.0492 0.0322 'International Tables Vol C Tables 4.2.6.8 and 6.1.1.4'

loop_
_geom_angle_atom_site_label_1
_geom_angle_atom_site_label_2
_geom_angle_atom_site_label_3
_geom_angle
_geom_angle_site_symmetry_1
_geom_angle_site_symmetry_3
_geom_angle_publ_flag
O1 C1 H1A 109.5 . . ?
O1 C1 H1B 109.5 . . ?
H1A C1 H1B 109.5 . . ?
O1 C1 H1C 109.5 . . ?
H1A C1 H1C 109.5 . . ?
H1B C1 H1C 109.5 . . ?
C3 C2 O1 124.1(7) . . ?
C3 C2 C7 120.1(8) . . ?
O1 C2 C7 115.7(8) . . ?
C2 C3 C4 120.2(8) . . ?
C2 C3 H3 119.9 . . ?
C4 C3 H3 119.9 . . ?
C5 C4 C3 119.1(9) . . ?
C5 C4 H4 120.4 . . ?
C3 C4 H4 120.4 . . ?
C6 C5 C4 117.9(8) . . ?
C6 C5 C8 121.7(9) . . ?
C4 C5 C8 120.4(9) . . ?
C7 C6 C5 122.8(10) . . ?
C7 C6 H6 118.6 . . ?
C5 C6 H6 118.6 . . ?
C6 C7 C2 119.7(11) . . ?
C6 C7 H7 120.1 . . ?
C2 C7 H7 120.1 . . ?
O2 C8 C5 105.7(7) . . ?
O2 C8 H8A 110.6 . . ?
C5 C8 H8A 110.6 . . ?
O2 C8 H8B 110.6 . . ?
C5 C8 H8B 110.6 . . ?
H8A C8 H8B 108.7 . . ?
O3 C9 N1 112.1(4) . . ?
O3 C9 C10 104.1(4) . . ?
N1 C9 C10 112.6(5) . . ?
O3 C9 H9 109.3 . . ?
N1 C9 H9 109.3 . . ?
C10 C9 H9 109.3 . . ?
C11 C10 C9 174.2(6) . . ?
C10 C11 C12 175.1(8) . . ?
C17 C12 C13 118.4(9) . . ?
C17 C12 C11 123.6(9) . . ?
C13 C12 C11 117.9(8) . . ?
C14 C13 C12 120.9(14) . . ?
C14 C13 H13 119.5 . . ?
C12 C13 H13 119.5 . . ?
C15 C14 C13 116.2(15) . . ?
C15 C14 H14 121.9 . . ?
C13 C14 H14 121.9 . . ?
C16 C15 C14 123.0(11) . . ?
C16 C15 H15 118.5 . . ?
C14 C15 H15 118.5 . . ?
C15 C16 C17 119.9(13) . . ?
C15 C16 H16 120.1 . . ?
C17 C16 H16 120.1 . . ?
C12 C17 C16 121.4(12) . . ?
C12 C17 H17 119.3 . . ?
C16 C17 H17 119.3 . . ?
O5 C18 O4 126.4(5) . . ?
O5 C18 N1 124.0(4) . . ?
O4 C18 N1 109.6(4) . . ?
C20 C19 C21 112.4(7) . . ?
C20 C19 O4 112.3(6) . . ?
C21 C19 O4 102.4(6) . . ?
C20 C19 C22 110.8(8) . . ?
C21 C19 C22 111.3(7) . . ?
O4 C19 C22 107.3(7) . . ?
C19 C20 H20A 109.5 . . ?
C19 C20 H20B 109.5 . . ?
H20A C20 H20B 109.5 . . ?
C19 C20 H20C 109.5 . . ?
H20A C20 H20C 109.5 . . ?
H20B C20 H20C 109.5 . . ?
C19 C21 H21A 109.5 . . ?
C19 C21 H21B 109.5 . . ?
H21A C21 H21B 109.5 . . ?
C19 C21 H21C 109.5 . . ?
H21A C21 H21C 109.5 . . ?
H21B C21 H21C 109.5 . . ?
C19 C22 H22A 109.5 . . ?
C19 C22 H22B 109.5 . . ?
H22A C22 H22B 109.5 . . ?
C19 C22 H22C 109.5 . . ?
H22A C22 H22C 109.5 . . ?
H22B C22 H22C 109.5 . . ?
C18 N1 C9 118.7(4) . . ?
C18 N1 H1 120.6 . . ?
C9 N1 H1 120.6 . . ?
C2 O1 C1 120.3(9) . . ?
C8 O2 O3 108.0(5) . . ?
C9 O3 O2 106.9(4) . . ?
C18 O4 C19 120.5(4) . . ?

loop_
_geom_bond_atom_site_label_1
_geom_bond_atom_site_label_2
_geom_bond_distance
_geom_bond_site_symmetry_2
_geom_bond_publ_flag
C1 O1 1.401(13) . ?
C1 H1A 0.9600 . ?
C1 H1B 0.9600 . ?
C1 H1C 0.9600 . ?
C2 C3 1.340(13) . ?
C2 O1 1.368(10) . ?
C2 C7 1.382(13) . ?
C3 C4 1.420(14) . ?
C3 H3 0.9300 . ?
C4 C5 1.396(14) . ?
C4 H4 0.9300 . ?
C5 C6 1.363(15) . ?
C5 C8 1.502(11) . ?
C6 C7 1.348(14) . ?
C6 H6 0.9300 . ?
C7 H7 0.9300 . ?
C8 O2 1.405(11) . ?
C8 H8A 0.9700 . ?
C8 H8B 0.9700 . ?
C9 O3 1.424(7) . ?
C9 N1 1.439(7) . ?
C9 C10 1.468(7) . ?
C9 H9 0.9800 . ?
C10 C11 1.187(8) . ?
C11 C12 1.443(8) . ?
C12 C17 1.304(14) . ?
C12 C13 1.412(15) . ?
C13 C14 1.410(15) . ?
C13 H13 0.9300 . ?
C14 C15 1.36(3) . ?
C14 H14 0.9300 . ?
C15 C16 1.32(2) . ?
C15 H15 0.9300 . ?
C16 C17 1.398(16) . ?
C16 H16 0.9300 . ?
C17 H17 0.9300 . ?
C18 O5 1.202(7) . ?
C18 O4 1.329(6) . ?
C18 N1 1.377(6) . ?
C19 C20 1.463(12) . ?
C19 C21 1.479(12) . ?
C19 O4 1.486(7) . ?
C19 C22 1.525(13) . ?
C20 H20A 0.9600 . ?
C20 H20B 0.9600 . ?
C20 H20C 0.9600 . ?
C21 H21A 0.9600 . ?
C21 H21B 0.9600 . ?
C21 H21C 0.9600 . ?
C22 H22A 0.9600 . ?
C22 H22B 0.9600 . ?
C22 H22C 0.9600 . ?
N1 H1 0.8600 . ?
O2 O3 1.470(5) . ?

loop_
_geom_hbond_atom_site_label_D
_geom_hbond_atom_site_label_H
_geom_hbond_atom_site_label_A
_geom_hbond_distance_DH
_geom_hbond_distance_HA
_geom_hbond_distance_DA
_geom_hbond_angle_DHA
_geom_hbond_site_symmetry_A
N1 H1 O5 0.86 2.15 2.937(6) 152.5 2_646
C22 H22C O5 0.96 2.35 2.968(10) 121.3 .
C1 H1B O2 0.96 2.60 3.369(15) 137.5 2_657
N1 H1 O5 0.86 2.15 2.937(6) 152.5 2_646
C22 H22C O5 0.96 2.35 2.968(10) 121.3 .
C1 H1B O2 0.96 2.60 3.369(15) 137.5 2_657
C1 H1B O2 0.96 2.60 3.369(15) 137.5 2_657
C22 H22C O5 0.96 2.35 2.968(10) 121.3 .
N1 H1 O5 0.86 2.15 2.937(6) 152.5 2_646
C1 H1B O2 0.96 2.60 3.369(15) 137.5 2_657
C22 H22C O5 0.96 2.35 2.968(10) 121.3 .
N1 H1 O5 0.86 2.15 2.937(6) 152.5 2_646
C1 H1B O2 0.96 2.60 3.369(15) 137.5 2_657
C22 H22C O5 0.96 2.35 2.968(10) 121.3 .
N1 H1 O5 0.86 2.15 2.937(6) 152.5 2_646
C1 H1B O2 0.96 2.60 3.369(15) 137.5 2_657
C22 H22C O5 0.96 2.35 2.968(10) 121.3 .
N1 H1 O5 0.86 2.15 2.937(6) 152.5 2_646
C1 H1B O2 0.96 2.60 3.369(15) 137.5 2_657
C22 H22C O5 0.96 2.35 2.968(10) 121.3 .
N1 H1 O5 0.86 2.15 2.937(6) 152.5 2_646

loop_
_geom_torsion_atom_site_label_1
_geom_torsion_atom_site_label_2
_geom_torsion_atom_site_label_3
_geom_torsion_atom_site_label_4
_geom_torsion
_geom_torsion_site_symmetry_1
_geom_torsion_site_symmetry_2
_geom_torsion_site_symmetry_3
_geom_torsion_site_symmetry_4
_geom_torsion_publ_flag
O1 C2 C3 C4 -176.5(10) . . . . ?
C7 C2 C3 C4 -1.8(16) . . . . ?
C2 C3 C4 C5 -2.8(17) . . . . ?
C3 C4 C5 C6 3.3(17) . . . . ?
C3 C4 C5 C8 -177.6(10) . . . . ?
C4 C5 C6 C7 0.7(19) . . . . ?
C8 C5 C6 C7 -178.4(12) . . . . ?
C5 C6 C7 C2 -5(2) . . . . ?
C3 C2 C7 C6 5.8(18) . . . . ?
O1 C2 C7 C6 -179.1(12) . . . . ?
C6 C5 C8 O2 86.0(12) . . . . ?
C4 C5 C8 O2 -93.1(11) . . . . ?
C17 C12 C13 C14 0.6(15) . . . . ?
C11 C12 C13 C14 -177.4(10) . . . . ?
C12 C13 C14 C15 -2.3(19) . . . . ?
C13 C14 C15 C16 1(2) . . . . ?
C14 C15 C16 C17 3(2) . . . . ?
C13 C12 C17 C16 2.9(15) . . . . ?
C11 C12 C17 C16 -179.2(10) . . . . ?
C15 C16 C17 C12 -5(2) . . . . ?
O5 C18 N1 C9 -15.4(7) . . . . ?
O4 C18 N1 C9 165.9(4) . . . . ?
O3 C9 N1 C18 -100.1(5) . . . . ?
C10 C9 N1 C18 142.9(5) . . . . ?
C3 C2 O1 C1 -3.7(16) . . . . ?
C7 C2 O1 C1 -178.6(11) . . . . ?
C5 C8 O2 O3 -179.3(7) . . . . ?
N1 C9 O3 O2 60.6(5) . . . . ?
C10 C9 O3 O2 -177.4(4) . . . . ?
C8 O2 O3 C9 103.2(7) . . . . ?
O5 C18 O4 C19 -1.3(8) . . . . ?
N1 C18 O4 C19 177.3(5) . . . . ?
C20 C19 O4 C18 -58.5(8) . . . . ?
C21 C19 O4 C18 -179.3(5) . . . . ?
C22 C19 O4 C18 63.5(8) . . . . ?
